data_4332459
loop_
_publ_author_name
'Liu, Lihua'
'Zakharov, Lev N.'
'Golen, James A.'
'Rheingold, Arnold L.'
'Watson, William H.'
'Hanna, Tracy A.'

_publ_section_title
;
 Molybdocalixarene Structure Control via Rim Deprotonation. Synthesis,
 Characterization, and Crystal Structures of Calix[4]arene Mo(VI) Monooxo
 Complexes and Calix[4]arene Alkali Metal/Mo(VI) Dioxo Complexes
;
_journal_issue 10
_journal_name_full 'Inorganic Chemistry'
_journal_page_first 4247
_journal_page_last 4260
_journal_paper_doi 10.1021/ic060404d
_journal_volume 45
_journal_year 2006
_chemical_formula_sum 'C55 H70.5 Li2 Mo N3.5 O7'
_chemical_formula_weight 1002.47
_chemical_name_systematic
; 
 ? 
;
_space_group_IT_number 2
_symmetry_cell_setting triclinic
_symmetry_space_group_name_Hall '-P 1'
_symmetry_space_group_name_H-M 'P -1'
_atom_sites_solution_hydrogens geom
_atom_sites_solution_primary direct
_atom_sites_solution_secondary difmap
_audit_creation_method SHELXL-97
_cell_angle_alpha 89.568(2)
_cell_angle_beta 71.825(2)
_cell_angle_gamma 67.398(2)
_cell_formula_units_Z 2
_cell_length_a 12.3203(15)
_cell_length_b 13.7772(17)
_cell_length_c 17.857(2)
_cell_measurement_temperature 150(2)
_cell_volume 2636.7(5)
_computing_cell_refinement 'Bruker XSCANS'
_computing_data_collection 'Bruker XSCANS'
_computing_data_reduction 'Bruker SHELXTL'
_computing_molecular_graphics 'Bruker SHELXTL'
_computing_publication_material 'Bruker SHELXTL'
_computing_structure_refinement 'SHELXL-97 (Sheldrick, 1997)'
_computing_structure_solution 'SHELXS-97 (Sheldrick, 1990)'
_diffrn_ambient_temperature 150(2)
_diffrn_measured_fraction_theta_full 0.877
_diffrn_measured_fraction_theta_max 0.877
_diffrn_measurement_device_type 'Bruker P4'
_diffrn_measurement_method '\w scans'
_diffrn_radiation_monochromator graphite
_diffrn_radiation_source 'fine-focus sealed tube'
_diffrn_radiation_type MoK\a
_diffrn_radiation_wavelength 0.71073
_diffrn_reflns_av_R_equivalents 0.0201
_diffrn_reflns_av_sigmaI/netI 0.0506
_diffrn_reflns_limit_h_max 15
_diffrn_reflns_limit_h_min -7
_diffrn_reflns_limit_k_max 17
_diffrn_reflns_limit_k_min -18
_diffrn_reflns_limit_l_max 23
_diffrn_reflns_limit_l_min -19
_diffrn_reflns_number 16555
_diffrn_reflns_theta_full 28.36
_diffrn_reflns_theta_max 28.36
_diffrn_reflns_theta_min 1.21
_exptl_absorpt_coefficient_mu 0.302
_exptl_absorpt_correction_T_max 1.000
_exptl_absorpt_correction_T_min 0.846
_exptl_absorpt_correction_type multi-scan
_exptl_absorpt_process_details SADABS
_exptl_crystal_colour Yellow
_exptl_crystal_density_diffrn 1.263
_exptl_crystal_density_method 'not measured'
_exptl_crystal_description Block
_exptl_crystal_F_000 1058
_exptl_crystal_size_max 0.25
_exptl_crystal_size_mid 0.15
_exptl_crystal_size_min 0.05
_refine_diff_density_max 0.876
_refine_diff_density_min -0.769
_refine_diff_density_rms 0.125
_refine_ls_extinction_method none
_refine_ls_goodness_of_fit_ref 1.067
_refine_ls_hydrogen_treatment mixed
_refine_ls_matrix_type full
_refine_ls_number_parameters 669
_refine_ls_number_reflns 11566
_refine_ls_number_restraints 0
_refine_ls_restrained_S_all 1.067
_refine_ls_R_factor_all 0.0620
_refine_ls_R_factor_gt 0.0508
_refine_ls_shift/su_max 0.005
_refine_ls_shift/su_mean 0.000
_refine_ls_structure_factor_coef Fsqd
_refine_ls_weighting_details 'calc w=1/[\s^2^(Fo^2^)+(0.1099P)^2^+1.1381P] where P=(Fo^2^+2Fc^2^)/3'
_refine_ls_weighting_scheme calc
_refine_ls_wR_factor_gt 0.1527
_refine_ls_wR_factor_ref 0.1668
_reflns_number_gt 9849
_reflns_number_total 11566
_reflns_threshold_expression >2sigma(I)
_cod_data_source_file ic060404dsup1.cif
_cod_data_source_block tcu50
_cod_depositor_comments
;
The following automatic conversions were performed:

'_symmetry_cell_setting' value 'Triclinic' changed to 'triclinic'
according to /home/saulius/struct/CIF-dictionaries/cif_core.dic
dictionary named 'cif_core.dic' version 2.4.2 from
2011-04-26.

'_exptl_absorpt_correction_type' value 'Multi-scan'
changed to 'multi-scan' according to
/home/saulius/struct/CIF-dictionaries/cif_core.dic dictionary named
'cif_core.dic' version 2.4.2 from 2011-04-26.

Automatic conversion script
Id: cif_fix_values 1891 2012-01-12 08:04:46Z andrius 
;
_cod_original_cell_volume 2636.8(6)
_cod_original_sg_symbol_H-M P-1
_cod_original_formula_sum 'C55 H70.50 Li2 Mo N3.50 O7'
_cod_database_code 4332459

loop_
_symmetry_equiv_pos_as_xyz
'x, y, z'
'-x, -y, -z'

loop_
_atom_site_label
_atom_site_type_symbol
_atom_site_fract_x
_atom_site_fract_y
_atom_site_fract_z
_atom_site_U_iso_or_equiv
_atom_site_adp_type
_atom_site_occupancy
_atom_site_symmetry_multiplicity
_atom_site_calc_flag
_atom_site_refinement_flags
_atom_site_disorder_assembly
_atom_site_disorder_group
Mo1 Mo 0.18263(2) 0.939019(18) 0.865427(14) 0.01824(10) Uani 1 1 d . . .
O1 O 0.33775(18) 0.80955(15) 0.79353(12) 0.0184(4) Uani 1 1 d . . .
O2 O 0.09929(19) 0.89374(16) 0.80228(12) 0.0212(4) Uani 1 1 d . . .
O3 O 0.25907(18) 0.98894(15) 0.75782(12) 0.0192(4) Uani 1 1 d . . .
O4 O 0.31199(19) 0.96883(16) 0.89249(12) 0.0214(4) Uani 1 1 d . . .
O5 O 0.1554(2) 0.86450(17) 0.94137(13) 0.0251(5) Uani 1 1 d . . .
O6 O 0.0661(2) 1.06432(17) 0.89987(13) 0.0255(5) Uani 1 1 d . . .
O8 O 0.1232(2) 0.70203(17) 1.05628(14) 0.0307(5) Uani 1 1 d . . .
Li1 Li 0.3841(7) 0.8642(5) 0.6951(4) 0.0484(18) Uani 1 1 d . . .
Li2 Li 0.1047(5) 0.8454(4) 1.0517(3) 0.0266(11) Uani 1 1 d . . .
N1 N 0.5411(4) 0.7394(4) 0.6295(2) 0.0653(12) Uani 1 1 d . . .
N2 N 0.4502(6) 0.9415(5) 0.5890(4) 0.0444(16) Uani 0.50 1 d P . .
N3 N 0.2115(3) 0.8988(2) 1.09378(19) 0.0334(6) Uani 1 1 d . . .
N4 N 0.1004(4) 0.1735(3) 0.0502(3) 0.0580(10) Uiso 1 1 d . . .
C1 C 0.4768(3) 0.6793(2) 0.84611(17) 0.0194(6) Uani 1 1 d . . .
C2 C 0.5339(3) 0.5731(2) 0.85446(18) 0.0222(6) Uani 1 1 d . . .
H2B H 0.5956 0.5527 0.8795 0.027 Uiso 1 1 calc R . .
C3 C 0.5035(3) 0.4948(2) 0.82720(18) 0.0232(6) Uani 1 1 d . . .
C4 C 0.4092(3) 0.5281(2) 0.79359(17) 0.0232(6) Uani 1 1 d . . .
H4A H 0.3856 0.4767 0.7761 0.028 Uiso 1 1 calc R . .
C5 C 0.3482(3) 0.6340(2) 0.78468(17) 0.0213(6) Uani 1 1 d . . .
C6 C 0.3869(3) 0.7086(2) 0.80749(17) 0.0196(6) Uani 1 1 d . . .
C7 C 0.5706(3) 0.3791(2) 0.83931(19) 0.0264(7) Uani 1 1 d . . .
C8 C 0.5297(4) 0.3047(3) 0.8031(3) 0.0408(9) Uani 1 1 d . . .
H8A H 0.4395 0.3263 0.8279 0.061 Uiso 1 1 calc R . .
H8B H 0.5735 0.2320 0.8123 0.061 Uiso 1 1 calc R . .
H8C H 0.5498 0.3082 0.7458 0.061 Uiso 1 1 calc R . .
C9 C 0.7124(3) 0.3427(3) 0.7992(2) 0.0377(8) Uani 1 1 d . . .
H9A H 0.7408 0.3894 0.8216 0.056 Uiso 1 1 calc R . .
H9B H 0.7317 0.3457 0.7419 0.056 Uiso 1 1 calc R . .
H9C H 0.7549 0.2698 0.8087 0.056 Uiso 1 1 calc R . .
C10 C 0.5396(4) 0.3701(3) 0.9283(2) 0.0363(8) Uani 1 1 d . . .
H10A H 0.4492 0.3932 0.9533 0.054 Uiso 1 1 calc R . .
H10B H 0.5679 0.4152 0.9526 0.054 Uiso 1 1 calc R . .
H10C H 0.5818 0.2963 0.9360 0.054 Uiso 1 1 calc R . .
C11 C 0.2331(3) 0.6694(2) 0.7599(2) 0.0248(6) Uani 1 1 d . . .
H11A H 0.1591 0.7014 0.8084 0.030 Uiso 1 1 calc R . .
H11B H 0.2293 0.6053 0.7383 0.030 Uiso 1 1 calc R . .
C12 C 0.2216(3) 0.7473(2) 0.69942(18) 0.0216(6) Uani 1 1 d . . .
C13 C 0.2750(3) 0.7112(2) 0.61893(19) 0.0245(6) Uani 1 1 d . . .
H13A H 0.3212 0.6372 0.6025 0.029 Uiso 1 1 calc R . .
C14 C 0.2635(3) 0.7789(3) 0.56144(19) 0.0256(6) Uani 1 1 d . . .
C15 C 0.1950(3) 0.8874(2) 0.58764(19) 0.0248(6) Uani 1 1 d . . .
H15A H 0.1858 0.9353 0.5492 0.030 Uiso 1 1 calc R . .
C16 C 0.1403(3) 0.9275(2) 0.66728(19) 0.0217(6) Uani 1 1 d . . .
C17 C 0.1525(3) 0.8566(2) 0.72440(17) 0.0198(6) Uani 1 1 d . . .
C18 C 0.3198(4) 0.7401(3) 0.4724(2) 0.0337(8) Uani 1 1 d . . .
C19 C 0.2154(5) 0.7669(4) 0.4371(3) 0.0543(11) Uani 1 1 d . . .
H19A H 0.1646 0.8434 0.4483 0.082 Uiso 1 1 calc R . .
H19B H 0.1629 0.7288 0.4610 0.082 Uiso 1 1 calc R . .
H19C H 0.2515 0.7458 0.3795 0.082 Uiso 1 1 calc R . .
C20 C 0.3998(4) 0.6205(3) 0.4552(2) 0.0494(11) Uani 1 1 d . . .
H20A H 0.3480 0.5823 0.4800 0.074 Uiso 1 1 calc R . .
H20B H 0.4679 0.6039 0.4769 0.074 Uiso 1 1 calc R . .
H20C H 0.4346 0.5989 0.3976 0.074 Uiso 1 1 calc R . .
C21 C 0.4063(4) 0.7952(3) 0.4316(2) 0.0421(9) Uani 1 1 d . . .
H21A H 0.3585 0.8722 0.4411 0.063 Uiso 1 1 calc R . .
H21B H 0.4409 0.7716 0.3743 0.063 Uiso 1 1 calc R . .
H21C H 0.4744 0.7769 0.4534 0.063 Uiso 1 1 calc R . .
C22 C 0.0638(3) 1.0461(2) 0.6926(2) 0.0253(6) Uani 1 1 d . . .
H22A H 0.0160 1.0731 0.6560 0.030 Uiso 1 1 calc R . .
H22B H 0.0025 1.0558 0.7463 0.030 Uiso 1 1 calc R . .
C23 C 0.1345(3) 1.1147(2) 0.69480(19) 0.0232(6) Uani 1 1 d . . .
C24 C 0.1052(3) 1.2113(2) 0.6644(2) 0.0274(7) Uani 1 1 d . . .
H24A H 0.0466 1.2306 0.6369 0.033 Uiso 1 1 calc R . .
C25 C 0.1599(3) 1.2805(2) 0.6734(2) 0.0283(7) Uani 1 1 d . . .
C26 C 0.2414(3) 1.2515(2) 0.7162(2) 0.0254(6) Uani 1 1 d . . .
H26A H 0.2769 1.2990 0.7246 0.030 Uiso 1 1 calc R . .
C27 C 0.2733(3) 1.1556(2) 0.74750(19) 0.0227(6) Uani 1 1 d . . .
C28 C 0.2217(3) 1.0856(2) 0.73379(17) 0.0201(6) Uani 1 1 d . . .
C29 C 0.1268(3) 1.3880(3) 0.6407(2) 0.0344(8) Uani 1 1 d . . .
C30 C 0.0522(6) 1.4772(3) 0.7100(3) 0.0752(18) Uani 1 1 d . . .
H30A H -0.0250 1.4700 0.7408 0.113 Uiso 1 1 calc R . .
H30B H 0.0317 1.5458 0.6895 0.113 Uiso 1 1 calc R . .
H30C H 0.1020 1.4729 0.7443 0.113 Uiso 1 1 calc R . .
C31 C 0.2473(5) 1.4010(4) 0.5933(4) 0.0769(19) Uani 1 1 d . . .
H31A H 0.2259 1.4697 0.5728 0.115 Uiso 1 1 calc R . .
H31B H 0.2967 1.3439 0.5488 0.115 Uiso 1 1 calc R . .
H31C H 0.2960 1.3978 0.6281 0.115 Uiso 1 1 calc R . .
C32 C 0.0534(6) 1.3998(4) 0.5859(4) 0.0788(19) Uani 1 1 d . . .
H32A H -0.0248 1.3928 0.6142 0.118 Uiso 1 1 calc R . .
H32B H 0.1021 1.3446 0.5401 0.118 Uiso 1 1 calc R . .
H32C H 0.0348 1.4697 0.5676 0.118 Uiso 1 1 calc R . .
C33 C 0.3493(3) 1.1329(2) 0.8025(2) 0.0246(6) Uani 1 1 d . . .
H33A H 0.2908 1.1475 0.8577 0.030 Uiso 1 1 calc R . .
H33B H 0.3889 1.1841 0.7968 0.030 Uiso 1 1 calc R . .
C34 C 0.4506(3) 1.0226(2) 0.79207(18) 0.0209(6) Uani 1 1 d . . .
C35 C 0.5702(3) 0.9967(2) 0.73892(19) 0.0246(6) Uani 1 1 d . . .
H35A H 0.5859 1.0482 0.7068 0.030 Uiso 1 1 calc R . .
C36 C 0.6681(3) 0.8987(2) 0.7305(2) 0.0259(6) Uani 1 1 d . A .
C37 C 0.6421(3) 0.8251(2) 0.7791(2) 0.0241(6) Uani 1 1 d . . .
H37A H 0.7074 0.7579 0.7751 0.029 Uiso 1 1 calc R . .
C38 C 0.5241(3) 0.8467(2) 0.83306(18) 0.0209(6) Uani 1 1 d . . .
C39 C 0.4279(3) 0.9465(2) 0.84048(18) 0.0198(6) Uani 1 1 d . . .
C40 C 0.7979(3) 0.8745(3) 0.6706(3) 0.0386(9) Uani 1 1 d . . .
C41 C 0.8375(14) 0.7722(15) 0.6141(9) 0.055(5) Uani 0.281(9) 1 d P A 2
H41D H 0.7889 0.7882 0.5779 0.083 Uiso 0.281(9) 1 calc PR A 2
H41E H 0.8219 0.7175 0.6456 0.083 Uiso 0.281(9) 1 calc PR A 2
H41F H 0.9265 0.7465 0.5831 0.083 Uiso 0.281(9) 1 calc PR A 2
C41A C 0.8948(5) 0.7733(5) 0.6731(5) 0.056(2) Uani 0.719(9) 1 d P A 1
H41A H 0.9058 0.7203 0.6321 0.084 Uiso 0.719(9) 1 calc PR A 1
H41B H 0.8703 0.7502 0.7255 0.084 Uiso 0.719(9) 1 calc PR A 1
H41C H 0.9734 0.7815 0.6635 0.084 Uiso 0.719(9) 1 calc PR A 1
C42A C 0.8375(7) 0.9660(7) 0.6820(6) 0.052(2) Uani 0.719(9) 1 d P A 1
H42A H 0.7954 1.0263 0.6572 0.078 Uiso 0.719(9) 1 calc PR A 1
H42B H 0.9280 0.9417 0.6570 0.078 Uiso 0.719(9) 1 calc PR A 1
H42C H 0.8139 0.9879 0.7389 0.078 Uiso 0.719(9) 1 calc PR A 1
C43A C 0.7859(5) 0.8761(5) 0.5839(3) 0.0448(16) Uani 0.719(9) 1 d P A 1
H43A H 0.7023 0.9263 0.5870 0.067 Uiso 0.719(9) 1 calc PR A 1
H43B H 0.7996 0.8050 0.5635 0.067 Uiso 0.719(9) 1 calc PR A 1
H43C H 0.8485 0.8980 0.5482 0.067 Uiso 0.719(9) 1 calc PR A 1
C42 C 0.8963(12) 0.8241(14) 0.7220(9) 0.040(4) Uani 0.281(9) 1 d P A 2
H42D H 0.8531 0.8535 0.7782 0.061 Uiso 0.281(9) 1 calc PR A 2
H42E H 0.9684 0.8426 0.7009 0.061 Uiso 0.281(9) 1 calc PR A 2
H42F H 0.9246 0.7468 0.7170 0.061 Uiso 0.281(9) 1 calc PR A 2
C43 C 0.8267(17) 0.9537(15) 0.6393(14) 0.056(6) Uani 0.281(9) 1 d P A 2
H43D H 0.7723 0.9893 0.6087 0.084 Uiso 0.281(9) 1 calc PR A 2
H43E H 0.9139 0.9251 0.6042 0.084 Uiso 0.281(9) 1 calc PR A 2
H43F H 0.8151 1.0047 0.6821 0.084 Uiso 0.281(9) 1 calc PR A 2
C44 C 0.5006(3) 0.7634(2) 0.88379(18) 0.0225(6) Uani 1 1 d . . .
H44A H 0.5737 0.7275 0.9011 0.027 Uiso 1 1 calc R . .
H44B H 0.4279 0.8001 0.9321 0.027 Uiso 1 1 calc R . .
C45 C 0.6115(4) 0.6608(4) 0.6352(3) 0.0526(12) Uani 1 1 d . . .
C46 C 0.7014(7) 0.5616(5) 0.6446(4) 0.0694(15) Uani 1 1 d . . .
C47 C 0.4756(7) 0.9849(7) 0.5384(4) 0.097(2) Uani 1 1 d . . .
C48 C 0.0330(4) 0.6698(3) 1.1109(2) 0.0401(9) Uani 1 1 d . . .
H48A H -0.0525 0.7247 1.1221 0.048 Uiso 1 1 calc R . .
H48B H 0.0499 0.6581 1.1617 0.048 Uiso 1 1 calc R . .
C49 C 0.0462(7) 0.5712(5) 1.0717(4) 0.109(3) Uani 1 1 d . . .
H49A H -0.0346 0.5785 1.0673 0.131 Uiso 1 1 calc R . .
H49B H 0.0727 0.5124 1.1031 0.131 Uiso 1 1 calc R . .
C50 C 0.1400(5) 0.5486(4) 0.9925(4) 0.0724(16) Uani 1 1 d . . .
H50A H 0.1979 0.4728 0.9811 0.087 Uiso 1 1 calc R . .
H50B H 0.0997 0.5659 0.9513 0.087 Uiso 1 1 calc R . .
C51 C 0.2058(4) 0.6155(3) 0.9947(3) 0.0430(9) Uani 1 1 d . . .
H51A H 0.2834 0.5751 1.0064 0.052 Uiso 1 1 calc R . .
H51B H 0.2280 0.6422 0.9429 0.052 Uiso 1 1 calc R . .
C52 C 0.2893(3) 0.9263(3) 1.0840(2) 0.0308(7) Uani 1 1 d . . .
C53 C 0.3922(4) 0.9598(4) 1.0685(3) 0.0458(10) Uani 1 1 d . . .
C54 C 0.1796(6) 0.2286(4) 0.0472(4) 0.0700(16) Uani 1 1 d . . .
C55 C 0.2423(8) 0.2703(6) 0.0429(6) 0.136(4) Uani 1 1 d . . .
H55A H 0.2101 0.3205 0.0911 0.204 Uiso 1 1 calc R . .
H55B H 0.2459 0.3088 -0.0035 0.204 Uiso 1 1 calc R . .
H55C H 0.3262 0.2184 0.0375 0.204 Uiso 1 1 calc R . .
H46A H 0.759(9) 0.585(7) 0.671(6) 0.18(4) Uiso 1 1 d . . .
H46B H 0.741(6) 0.517(5) 0.604(4) 0.08(2) Uiso 1 1 d . . .
H46C H 0.655(11) 0.532(9) 0.674(7) 0.21(5) Uiso 1 1 d . . .
H53A H 0.371(5) 1.013(4) 1.119(3) 0.072(16) Uiso 1 1 d . . .
H53B H 0.394(5) 0.997(4) 1.021(3) 0.063(15) Uiso 1 1 d . . .
H53C H 0.474(5) 0.901(4) 1.061(3) 0.074(17) Uiso 1 1 d . . .

loop_
_atom_site_aniso_label
_atom_site_aniso_U_11
_atom_site_aniso_U_22
_atom_site_aniso_U_33
_atom_site_aniso_U_23
_atom_site_aniso_U_13
_atom_site_aniso_U_12
Mo1 0.01776(14) 0.02003(14) 0.01776(14) 0.00234(9) -0.00280(10) -0.01093(10)
O1 0.0208(10) 0.0178(9) 0.0192(10) 0.0043(8) -0.0058(8) -0.0114(8)
O2 0.0209(10) 0.0274(10) 0.0207(10) 0.0051(8) -0.0070(8) -0.0153(8)
O3 0.0192(10) 0.0175(9) 0.0228(10) 0.0055(8) -0.0050(8) -0.0110(8)
O4 0.0225(10) 0.0239(10) 0.0196(10) 0.0006(8) -0.0043(8) -0.0134(8)
O5 0.0286(11) 0.0305(11) 0.0192(10) 0.0038(9) -0.0048(9) -0.0178(9)
O6 0.0229(11) 0.0256(10) 0.0268(12) 0.0004(9) -0.0056(9) -0.0105(9)
O8 0.0318(12) 0.0255(11) 0.0290(12) 0.0012(9) 0.0018(10) -0.0151(10)
Li1 0.053(4) 0.032(3) 0.031(3) 0.005(3) 0.000(3) 0.002(3)
Li2 0.026(3) 0.025(2) 0.027(3) 0.002(2) -0.004(2) -0.013(2)
N1 0.038(2) 0.090(3) 0.047(2) -0.022(2) 0.0057(18) -0.019(2)
N2 0.045(4) 0.046(4) 0.035(4) 0.007(3) 0.002(3) -0.023(3)
N3 0.0317(15) 0.0294(14) 0.0405(17) 0.0036(13) -0.0131(13) -0.0131(12)
C1 0.0235(14) 0.0217(13) 0.0151(13) 0.0044(11) -0.0048(11) -0.0125(11)
C2 0.0263(15) 0.0217(14) 0.0203(14) 0.0048(11) -0.0086(12) -0.0109(12)
C3 0.0312(16) 0.0198(13) 0.0182(14) 0.0035(11) -0.0064(12) -0.0113(12)
C4 0.0362(17) 0.0215(13) 0.0173(14) 0.0044(11) -0.0099(12) -0.0163(13)
C5 0.0288(15) 0.0233(14) 0.0158(13) 0.0050(11) -0.0071(11) -0.0150(12)
C6 0.0206(13) 0.0193(13) 0.0186(14) 0.0030(11) -0.0034(11) -0.0102(11)
C7 0.0368(17) 0.0181(13) 0.0235(16) 0.0037(12) -0.0100(13) -0.0103(13)
C8 0.061(2) 0.0207(15) 0.047(2) 0.0039(15) -0.0255(19) -0.0173(16)
C9 0.041(2) 0.0247(16) 0.039(2) 0.0045(14) -0.0116(16) -0.0054(15)
C10 0.050(2) 0.0227(15) 0.0307(18) 0.0073(14) -0.0121(16) -0.0106(15)
C11 0.0294(16) 0.0228(14) 0.0310(17) 0.0066(12) -0.0132(13) -0.0172(12)
C12 0.0268(15) 0.0277(14) 0.0198(14) 0.0087(12) -0.0116(12) -0.0180(12)
C13 0.0293(16) 0.0226(14) 0.0270(16) 0.0024(12) -0.0113(13) -0.0143(12)
C14 0.0304(16) 0.0298(15) 0.0204(15) 0.0027(12) -0.0080(12) -0.0163(13)
C15 0.0298(16) 0.0284(15) 0.0233(15) 0.0089(12) -0.0117(13) -0.0168(13)
C16 0.0194(13) 0.0228(14) 0.0278(16) 0.0039(12) -0.0102(12) -0.0116(11)
C17 0.0220(14) 0.0270(14) 0.0173(13) 0.0064(11) -0.0086(11) -0.0157(12)
C18 0.046(2) 0.0342(17) 0.0192(16) 0.0003(13) -0.0048(14) -0.0191(16)
C19 0.065(3) 0.072(3) 0.032(2) -0.004(2) -0.018(2) -0.031(2)
C20 0.066(3) 0.037(2) 0.034(2) -0.0052(16) -0.0010(19) -0.021(2)
C21 0.051(2) 0.044(2) 0.0270(18) 0.0028(16) -0.0033(16) -0.0220(18)
C22 0.0211(14) 0.0238(14) 0.0331(17) 0.0051(13) -0.0113(13) -0.0095(12)
C23 0.0209(14) 0.0211(14) 0.0252(15) 0.0031(12) -0.0049(12) -0.0080(11)
C24 0.0265(15) 0.0258(15) 0.0285(17) 0.0060(13) -0.0102(13) -0.0082(13)
C25 0.0251(15) 0.0205(14) 0.0326(17) 0.0060(13) -0.0029(13) -0.0076(12)
C26 0.0237(15) 0.0215(14) 0.0312(17) 0.0051(12) -0.0047(13) -0.0129(12)
C27 0.0184(13) 0.0192(13) 0.0288(16) 0.0034(12) -0.0042(12) -0.0087(11)
C28 0.0179(13) 0.0195(13) 0.0203(14) 0.0024(11) -0.0016(11) -0.0088(11)
C29 0.0387(19) 0.0251(16) 0.039(2) 0.0138(14) -0.0125(16) -0.0127(14)
C30 0.099(4) 0.029(2) 0.067(3) 0.014(2) -0.010(3) -0.008(2)
C31 0.055(3) 0.069(3) 0.101(4) 0.058(3) -0.017(3) -0.027(3)
C32 0.110(5) 0.053(3) 0.115(5) 0.054(3) -0.080(4) -0.043(3)
C33 0.0279(15) 0.0187(13) 0.0324(17) 0.0057(12) -0.0116(13) -0.0135(12)
C34 0.0209(14) 0.0215(13) 0.0265(15) 0.0047(12) -0.0113(12) -0.0122(11)
C35 0.0264(15) 0.0258(14) 0.0307(17) 0.0098(13) -0.0123(13) -0.0179(13)
C36 0.0211(14) 0.0286(15) 0.0317(17) 0.0037(13) -0.0072(13) -0.0152(12)
C37 0.0203(14) 0.0212(13) 0.0336(17) 0.0025(12) -0.0113(13) -0.0092(11)
C38 0.0232(14) 0.0223(13) 0.0245(15) 0.0037(11) -0.0113(12) -0.0139(12)
C39 0.0201(13) 0.0213(13) 0.0234(15) 0.0011(11) -0.0088(11) -0.0126(11)
C40 0.0212(16) 0.041(2) 0.051(2) 0.0010(17) -0.0018(15) -0.0181(15)
C41 0.037(8) 0.085(12) 0.028(7) -0.017(7) 0.011(6) -0.026(8)
C41A 0.024(3) 0.053(4) 0.071(5) 0.022(4) -0.002(3) -0.005(2)
C42A 0.031(3) 0.058(4) 0.067(5) -0.006(4) 0.000(4) -0.030(3)
C43A 0.035(3) 0.060(4) 0.033(3) 0.002(3) 0.000(2) -0.022(3)
C42 0.022(6) 0.066(10) 0.038(8) 0.018(7) -0.013(6) -0.020(6)
C43 0.028(8) 0.043(9) 0.070(14) 0.018(10) 0.017(9) -0.013(7)
C44 0.0268(15) 0.0215(13) 0.0243(15) 0.0045(12) -0.0120(12) -0.0125(12)
C45 0.037(2) 0.080(3) 0.033(2) -0.014(2) 0.0069(18) -0.029(2)
C46 0.071(4) 0.072(4) 0.056(3) 0.002(3) -0.011(3) -0.027(3)
C47 0.130(6) 0.169(7) 0.062(4) 0.058(4) -0.046(4) -0.124(6)
C48 0.042(2) 0.042(2) 0.035(2) 0.0090(16) -0.0002(16) -0.0264(17)
C49 0.133(6) 0.094(4) 0.091(5) -0.032(4) 0.041(4) -0.097(5)
C50 0.081(4) 0.059(3) 0.070(3) -0.021(3) 0.003(3) -0.042(3)
C51 0.040(2) 0.0305(18) 0.044(2) -0.0086(16) 0.0019(17) -0.0124(16)
C52 0.0358(18) 0.0281(16) 0.0320(18) 0.0037(14) -0.0148(15) -0.0137(14)
C53 0.047(2) 0.056(3) 0.051(3) 0.010(2) -0.021(2) -0.034(2)
C54 0.090(4) 0.069(3) 0.097(4) 0.045(3) -0.070(4) -0.050(3)
C55 0.162(8) 0.129(6) 0.250(12) 0.118(7) -0.169(9) -0.120(7)

loop_
_atom_type_symbol
_atom_type_description
_atom_type_scat_dispersion_real
_atom_type_scat_dispersion_imag
_atom_type_scat_source
C C 0.0033 0.0016 'International Tables Vol C Tables 4.2.6.8 and 6.1.1.4'
H H 0.0000 0.0000 'International Tables Vol C Tables 4.2.6.8 and 6.1.1.4'
Li Li -0.0003 0.0001 'International Tables Vol C Tables 4.2.6.8 and 6.1.1.4'
O O 0.0106 0.0060 'International Tables Vol C Tables 4.2.6.8 and 6.1.1.4'
Mo Mo -1.6832 0.6857 'International Tables Vol C Tables 4.2.6.8 and 6.1.1.4'
N N 0.0061 0.0033 'International Tables Vol C Tables 4.2.6.8 and 6.1.1.4'

loop_
_geom_angle_atom_site_label_1
_geom_angle_atom_site_label_2
_geom_angle_atom_site_label_3
_geom_angle
_geom_angle_site_symmetry_1
_geom_angle_site_symmetry_3
O5 Mo1 O6 105.03(10) . .
O5 Mo1 O4 96.05(10) . .
O6 Mo1 O4 95.93(10) . .
O5 Mo1 O2 96.25(10) . .
O6 Mo1 O2 95.74(10) . .
O4 Mo1 O2 160.24(9) . .
O5 Mo1 O1 92.24(9) . .
O6 Mo1 O1 162.71(9) . .
O4 Mo1 O1 82.49(8) . .
O2 Mo1 O1 81.63(8) . .
O5 Mo1 O3 163.66(9) . .
O6 Mo1 O3 91.30(9) . .
O4 Mo1 O3 81.59(8) . .
O2 Mo1 O3 82.26(8) . .
O1 Mo1 O3 71.43(7) . .
O5 Mo1 Li1 128.51(14) . .
O6 Mo1 Li1 126.28(14) . .
O4 Mo1 Li1 83.79(18) . .
O2 Mo1 Li1 76.45(17) . .
O1 Mo1 Li1 36.47(12) . .
O3 Mo1 Li1 35.28(12) . .
C6 O1 Li1 126.7(3) . .
C6 O1 Mo1 129.83(17) . .
Li1 O1 Mo1 103.1(2) . .
C17 O2 Mo1 123.80(17) . .
C28 O3 Li1 125.9(3) . .
C28 O3 Mo1 129.46(18) . .
Li1 O3 Mo1 104.3(2) . .
C39 O4 Mo1 123.61(18) . .
Mo1 O5 Li2 152.8(2) . .
Mo1 O6 Li2 150.4(2) . 2_577
C51 O8 C48 108.4(3) . .
C51 O8 Li2 125.5(3) . .
C48 O8 Li2 124.0(3) . .
O3 Li1 O1 80.4(3) . .
O3 Li1 N1 169.9(5) . .
O1 Li1 N1 101.9(3) . .
O3 Li1 N2 96.3(3) . .
O1 Li1 N2 171.3(5) . .
N1 Li1 N2 80.0(3) . .
O3 Li1 C17 70.5(2) . .
O1 Li1 C17 70.1(3) . .
N1 Li1 C17 119.6(4) . .
N2 Li1 C17 116.6(4) . .
O3 Li1 Mo1 40.37(14) . .
O1 Li1 Mo1 40.44(14) . .
N1 Li1 Mo1 142.2(3) . .
N2 Li1 Mo1 136.6(3) . .
C17 Li1 Mo1 59.51(15) . .
O6 Li2 O8 108.8(3) 2_577 .
O6 Li2 O5 108.6(3) 2_577 .
O8 Li2 O5 107.2(3) . .
O6 Li2 N3 109.5(3) 2_577 .
O8 Li2 N3 119.9(3) . .
O5 Li2 N3 102.2(3) . .
C45 N1 Li1 141.7(4) . .
C47 N2 Li1 175.5(7) . .
C52 N3 Li2 151.4(3) . .
C2 C1 C6 118.5(3) . .
C2 C1 C44 121.2(3) . .
C6 C1 C44 120.1(3) . .
C1 C2 C3 122.3(3) . .
C1 C2 H2B 118.9 . .
C3 C2 H2B 118.9 . .
C4 C3 C2 117.3(3) . .
C4 C3 C7 123.6(3) . .
C2 C3 C7 119.0(3) . .
C3 C4 C5 122.5(3) . .
C3 C4 H4A 118.8 . .
C5 C4 H4A 118.8 . .
C4 C5 C6 118.5(3) . .
C4 C5 C11 120.6(3) . .
C6 C5 C11 120.4(3) . .
O1 C6 C5 120.1(3) . .
O1 C6 C1 119.3(3) . .
C5 C6 C1 120.6(3) . .
C8 C7 C10 107.9(3) . .
C8 C7 C9 108.0(3) . .
C10 C7 C9 110.0(3) . .
C8 C7 C3 111.7(3) . .
C10 C7 C3 109.4(3) . .
C9 C7 C3 109.7(3) . .
C7 C8 H8A 109.5 . .
C7 C8 H8B 109.5 . .
H8A C8 H8B 109.5 . .
C7 C8 H8C 109.5 . .
H8A C8 H8C 109.5 . .
H8B C8 H8C 109.5 . .
C7 C9 H9A 109.5 . .
C7 C9 H9B 109.5 . .
H9A C9 H9B 109.5 . .
C7 C9 H9C 109.5 . .
H9A C9 H9C 109.5 . .
H9B C9 H9C 109.5 . .
C7 C10 H10A 109.5 . .
C7 C10 H10B 109.5 . .
H10A C10 H10B 109.5 . .
C7 C10 H10C 109.5 . .
H10A C10 H10C 109.5 . .
H10B C10 H10C 109.5 . .
C5 C11 C12 118.0(2) . .
C5 C11 H11A 107.8 . .
C12 C11 H11A 107.8 . .
C5 C11 H11B 107.8 . .
C12 C11 H11B 107.8 . .
H11A C11 H11B 107.1 . .
C13 C12 C17 119.3(3) . .
C13 C12 C11 120.2(3) . .
C17 C12 C11 120.4(3) . .
C12 C13 C14 122.4(3) . .
C12 C13 H13A 118.8 . .
C14 C13 H13A 118.8 . .
C13 C14 C15 117.4(3) . .
C13 C14 C18 123.0(3) . .
C15 C14 C18 119.6(3) . .
C16 C15 C14 122.5(3) . .
C16 C15 H15A 118.8 . .
C14 C15 H15A 118.8 . .
C15 C16 C17 118.9(3) . .
C15 C16 C22 120.3(3) . .
C17 C16 C22 120.7(3) . .
O2 C17 C12 120.4(3) . .
O2 C17 C16 120.0(3) . .
C12 C17 C16 119.6(3) . .
O2 C17 Li1 100.2(2) . .
C12 C17 Li1 84.7(2) . .
C16 C17 Li1 84.3(2) . .
C19 C18 C14 109.4(3) . .
C19 C18 C20 109.8(4) . .
C14 C18 C20 112.0(3) . .
C19 C18 C21 109.4(3) . .
C14 C18 C21 109.4(3) . .
C20 C18 C21 106.8(3) . .
C18 C19 H19A 109.5 . .
C18 C19 H19B 109.5 . .
H19A C19 H19B 109.5 . .
C18 C19 H19C 109.5 . .
H19A C19 H19C 109.5 . .
H19B C19 H19C 109.5 . .
C18 C20 H20A 109.5 . .
C18 C20 H20B 109.5 . .
H20A C20 H20B 109.5 . .
C18 C20 H20C 109.5 . .
H20A C20 H20C 109.5 . .
H20B C20 H20C 109.5 . .
C18 C21 H21A 109.5 . .
C18 C21 H21B 109.5 . .
H21A C21 H21B 109.5 . .
C18 C21 H21C 109.5 . .
H21A C21 H21C 109.5 . .
H21B C21 H21C 109.5 . .
C23 C22 C16 117.2(2) . .
C23 C22 H22A 108.0 . .
C16 C22 H22A 108.0 . .
C23 C22 H22B 108.0 . .
C16 C22 H22B 108.0 . .
H22A C22 H22B 107.2 . .
C28 C23 C24 119.3(3) . .
C28 C23 C22 119.7(3) . .
C24 C23 C22 120.7(3) . .
C23 C24 C25 121.5(3) . .
C23 C24 H24A 119.3 . .
C25 C24 H24A 119.3 . .
C26 C25 C24 117.7(3) . .
C26 C25 C29 120.5(3) . .
C24 C25 C29 121.7(3) . .
C25 C26 C27 122.6(3) . .
C25 C26 H26A 118.7 . .
C27 C26 H26A 118.7 . .
C26 C27 C28 118.2(3) . .
C26 C27 C33 120.9(3) . .
C28 C27 C33 120.6(3) . .
O3 C28 C23 120.3(3) . .
O3 C28 C27 119.1(3) . .
C23 C28 C27 120.6(3) . .
C32 C29 C30 108.9(4) . .
C32 C29 C31 107.0(4) . .
C30 C29 C31 108.5(4) . .
C32 C29 C25 113.4(3) . .
C30 C29 C25 109.2(3) . .
C31 C29 C25 109.7(3) . .
C29 C30 H30A 109.5 . .
C29 C30 H30B 109.5 . .
H30A C30 H30B 109.5 . .
C29 C30 H30C 109.5 . .
H30A C30 H30C 109.5 . .
H30B C30 H30C 109.5 . .
C29 C31 H31A 109.5 . .
C29 C31 H31B 109.5 . .
H31A C31 H31B 109.5 . .
C29 C31 H31C 109.5 . .
H31A C31 H31C 109.5 . .
H31B C31 H31C 109.5 . .
C29 C32 H32A 109.5 . .
C29 C32 H32B 109.5 . .
H32A C32 H32B 109.5 . .
C29 C32 H32C 109.5 . .
H32A C32 H32C 109.5 . .
H32B C32 H32C 109.5 . .
C27 C33 C34 118.2(3) . .
C27 C33 H33A 107.8 . .
C34 C33 H33A 107.8 . .
C27 C33 H33B 107.8 . .
C34 C33 H33B 107.8 . .
H33A C33 H33B 107.1 . .
C35 C34 C39 118.3(3) . .
C35 C34 C33 121.0(3) . .
C39 C34 C33 120.6(3) . .
C34 C35 C36 123.1(3) . .
C34 C35 H35A 118.4 . .
C36 C35 H35A 118.4 . .
C35 C36 C37 117.0(3) . .
C35 C36 C40 120.8(3) . .
C37 C36 C40 122.2(3) . .
C38 C37 C36 122.3(3) . .
C38 C37 H37A 118.9 . .
C36 C37 H37A 118.9 . .
C37 C38 C39 119.2(3) . .
C37 C38 C44 120.1(3) . .
C39 C38 C44 120.6(3) . .
O4 C39 C38 120.1(3) . .
O4 C39 C34 119.9(3) . .
C38 C39 C34 120.0(3) . .
C43 C40 C41A 121.1(9) . .
C43 C40 C36 119.9(8) . .
C41A C40 C36 115.3(4) . .
C43 C40 C42A 32.8(11) . .
C41A C40 C42A 109.9(5) . .
C36 C40 C42A 109.2(4) . .
C43 C40 C41 118.3(12) . .
C41A C40 C41 57.1(8) . .
C36 C40 C41 108.3(6) . .
C42A C40 C41 142.1(7) . .
C43 C40 C43A 73.2(13) . .
C41A C40 C43A 108.8(5) . .
C36 C40 C43A 107.2(3) . .
C42A C40 C43A 106.0(5) . .
C41 C40 C43A 56.6(7) . .
C43 C40 C42 103.5(12) . .
C41A C40 C42 41.5(6) . .
C36 C40 C42 104.9(5) . .
C42A C40 C42 77.1(7) . .
C41 C40 C42 98.6(10) . .
C43A C40 C42 144.3(6) . .
C40 C41 H41D 109.5 . .
C40 C41 H41E 109.5 . .
H41D C41 H41E 109.5 . .
C40 C41 H41F 109.5 . .
H41D C41 H41F 109.5 . .
H41E C41 H41F 109.5 . .
C40 C41A H41A 109.5 . .
C40 C41A H41B 109.5 . .
H41A C41A H41B 109.5 . .
C40 C41A H41C 109.5 . .
H41A C41A H41C 109.5 . .
H41B C41A H41C 109.5 . .
C40 C42A H42A 109.5 . .
C40 C42A H42B 109.5 . .
H42A C42A H42B 109.5 . .
C40 C42A H42C 109.5 . .
H42A C42A H42C 109.5 . .
H42B C42A H42C 109.5 . .
C40 C43A H43A 109.5 . .
C40 C43A H43B 109.5 . .
H43A C43A H43B 109.5 . .
C40 C43A H43C 109.5 . .
H43A C43A H43C 109.5 . .
H43B C43A H43C 109.5 . .
C40 C42 H42D 109.5 . .
C40 C42 H42E 109.5 . .
H42D C42 H42E 109.5 . .
C40 C42 H42F 109.5 . .
H42D C42 H42F 109.5 . .
H42E C42 H42F 109.5 . .
C40 C43 H43D 109.5 . .
C40 C43 H43E 109.5 . .
H43D C43 H43E 109.5 . .
C40 C43 H43F 109.5 . .
H43D C43 H43F 109.5 . .
H43E C43 H43F 109.5 . .
C1 C44 C38 117.0(3) . .
C1 C44 H44A 108.0 . .
C38 C44 H44A 108.0 . .
C1 C44 H44B 108.0 . .
C38 C44 H44B 108.0 . .
H44A C44 H44B 107.3 . .
N1 C45 C46 178.4(6) . .
C45 C46 H46A 104(5) . .
C45 C46 H46B 116(4) . .
H46A C46 H46B 116(7) . .
C45 C46 H46C 103(7) . .
H46A C46 H46C 117(9) . .
H46B C46 H46C 100(8) . .
N2 C47 C47 165.5(12) . 2_676
O8 C48 C49 105.8(3) . .
O8 C48 H48A 110.6 . .
C49 C48 H48A 110.6 . .
O8 C48 H48B 110.6 . .
C49 C48 H48B 110.6 . .
H48A C48 H48B 108.7 . .
C48 C49 C50 108.3(4) . .
C48 C49 H49A 110.0 . .
C50 C49 H49A 110.0 . .
C48 C49 H49B 110.0 . .
C50 C49 H49B 110.0 . .
H49A C49 H49B 108.4 . .
C51 C50 C49 105.1(4) . .
C51 C50 H50A 110.7 . .
C49 C50 H50A 110.7 . .
C51 C50 H50B 110.7 . .
C49 C50 H50B 110.7 . .
H50A C50 H50B 108.8 . .
O8 C51 C50 106.8(3) . .
O8 C51 H51A 110.4 . .
C50 C51 H51A 110.4 . .
O8 C51 H51B 110.4 . .
C50 C51 H51B 110.4 . .
H51A C51 H51B 108.6 . .
N3 C52 C53 177.9(4) . .
C52 C53 H53A 107(3) . .
C52 C53 H53B 107(3) . .
H53A C53 H53B 110(4) . .
C52 C53 H53C 114(3) . .
H53A C53 H53C 108(4) . .
H53B C53 H53C 110(4) . .
C55 C54 N4 178.3(9) . .
C54 C55 H55A 109.5 . .
C54 C55 H55B 109.5 . .
H55A C55 H55B 109.5 . .
C54 C55 H55C 109.5 . .
H55A C55 H55C 109.5 . .
H55B C55 H55C 109.5 . .

loop_
_geom_bond_atom_site_label_1
_geom_bond_atom_site_label_2
_geom_bond_distance
_geom_bond_site_symmetry_2
Mo1 O5 1.722(2) .
Mo1 O6 1.726(2) .
Mo1 O4 1.982(2) .
Mo1 O2 1.985(2) .
Mo1 O1 2.089(2) .
Mo1 O3 2.098(2) .
Mo1 Li1 3.138(6) .
O1 C6 1.343(3) .
O1 Li1 1.915(7) .
O2 C17 1.345(4) .
O3 C28 1.346(3) .
O3 Li1 1.871(6) .
O4 C39 1.354(3) .
O5 Li2 1.921(6) .
O6 Li2 1.895(6) 2_577
O8 C51 1.433(4) .
O8 C48 1.443(4) .
O8 Li2 1.904(6) .
Li1 N1 2.032(7) .
Li1 N2 2.249(9) .
Li1 C17 2.780(9) .
Li2 O6 1.895(6) 2_577
Li2 N3 2.050(6) .
N1 C45 1.127(7) .
N2 C47 1.110(8) .
N3 C52 1.126(4) .
N4 C54 1.438(6) .
C1 C2 1.389(4) .
C1 C6 1.412(4) .
C1 C44 1.509(4) .
C2 C3 1.404(4) .
C2 H2B 0.9500 .
C3 C4 1.393(4) .
C3 C7 1.538(4) .
C4 C5 1.396(4) .
C4 H4A 0.9500 .
C5 C6 1.398(4) .
C5 C11 1.517(4) .
C7 C8 1.526(5) .
C7 C10 1.530(5) .
C7 C9 1.539(5) .
C8 H8A 0.9800 .
C8 H8B 0.9800 .
C8 H8C 0.9800 .
C9 H9A 0.9800 .
C9 H9B 0.9800 .
C9 H9C 0.9800 .
C10 H10A 0.9800 .
C10 H10B 0.9800 .
C10 H10C 0.9800 .
C11 C12 1.517(4) .
C11 H11A 0.9900 .
C11 H11B 0.9900 .
C12 C13 1.384(4) .
C12 C17 1.407(4) .
C13 C14 1.386(4) .
C13 H13A 0.9500 .
C14 C15 1.400(4) .
C14 C18 1.528(4) .
C15 C16 1.382(4) .
C15 H15A 0.9500 .
C16 C17 1.409(4) .
C16 C22 1.524(4) .
C18 C19 1.524(6) .
C18 C20 1.534(5) .
C18 C21 1.539(5) .
C19 H19A 0.9800 .
C19 H19B 0.9800 .
C19 H19C 0.9800 .
C20 H20A 0.9800 .
C20 H20B 0.9800 .
C20 H20C 0.9800 .
C21 H21A 0.9800 .
C21 H21B 0.9800 .
C21 H21C 0.9800 .
C22 C23 1.520(4) .
C22 H22A 0.9900 .
C22 H22B 0.9900 .
C23 C28 1.389(4) .
C23 C24 1.392(4) .
C24 C25 1.398(5) .
C24 H24A 0.9500 .
C25 C26 1.385(5) .
C25 C29 1.541(4) .
C26 C27 1.393(4) .
C26 H26A 0.9500 .
C27 C28 1.403(4) .
C27 C33 1.511(4) .
C29 C32 1.496(7) .
C29 C30 1.527(6) .
C29 C31 1.539(6) .
C30 H30A 0.9800 .
C30 H30B 0.9800 .
C30 H30C 0.9800 .
C31 H31A 0.9800 .
C31 H31B 0.9800 .
C31 H31C 0.9800 .
C32 H32A 0.9800 .
C32 H32B 0.9800 .
C32 H32C 0.9800 .
C33 C34 1.517(4) .
C33 H33A 0.9900 .
C33 H33B 0.9900 .
C34 C35 1.388(4) .
C34 C39 1.410(4) .
C35 C36 1.392(4) .
C35 H35A 0.9500 .
C36 C37 1.395(4) .
C36 C40 1.530(4) .
C37 C38 1.389(4) .
C37 H37A 0.9500 .
C38 C39 1.402(4) .
C38 C44 1.516(4) .
C40 C43 1.340(17) .
C40 C41A 1.457(6) .
C40 C42A 1.551(8) .
C40 C41 1.559(16) .
C40 C43A 1.599(7) .
C40 C42 1.683(14) .
C41 H41D 0.9800 .
C41 H41E 0.9800 .
C41 H41F 0.9800 .
C41A H41A 0.9800 .
C41A H41B 0.9800 .
C41A H41C 0.9800 .
C42A H42A 0.9800 .
C42A H42B 0.9800 .
C42A H42C 0.9800 .
C43A H43A 0.9800 .
C43A H43B 0.9800 .
C43A H43C 0.9800 .
C42 H42D 0.9800 .
C42 H42E 0.9800 .
C42 H42F 0.9800 .
C43 H43D 0.9800 .
C43 H43E 0.9800 .
C43 H43F 0.9800 .
C44 H44A 0.9900 .
C44 H44B 0.9900 .
C45 C46 1.439(8) .
C46 H46A 1.11(11) .
C46 H46B 0.83(7) .
C46 H46C 0.87(12) .
C47 C47 1.444(10) 2_676
C48 C49 1.462(6) .
C48 H48A 0.9900 .
C48 H48B 0.9900 .
C49 C50 1.463(8) .
C49 H49A 0.9900 .
C49 H49B 0.9900 .
C50 C51 1.451(6) .
C50 H50A 0.9900 .
C50 H50B 0.9900 .
C51 H51A 0.9900 .
C51 H51B 0.9900 .
C52 C53 1.458(5) .
C53 H53A 1.07(6) .
C53 H53B 0.98(5) .
C53 H53C 0.99(6) .
C54 C55 1.113(7) .
C55 H55A 0.9800 .
C55 H55B 0.9800 .
C55 H55C 0.9800 .
